data_1527547
loop_
_publ_author_name
'Howlett, B.W.'

_publ_section_title
;
 The alloy system uranium-titanium-zirconium
;
_journal_name_full 'Journal of Nuclear Materials'
_journal_page_first 289
_journal_page_last 299
_journal_volume 1
_journal_year 1959
_chemical_formula_sum 'Ti0.82 U2 Zr0.18'
_chemical_name_systematic '(Ti0.82 Zr0.18) U2'
_space_group_IT_number 191
_symmetry_space_group_name_Hall '-P 6 2'
_symmetry_space_group_name_H-M 'P 6/m m m'
_cell_angle_alpha 90
_cell_angle_beta 90
_cell_angle_gamma 120
_cell_formula_units_Z 1
_cell_length_a 4.8387
_cell_length_b 4.8387
_cell_length_c 2.8527
_cell_volume 57.842
_citation_journal_id_ASTM JNUMAM
_cod_data_source_file Howlett_JNUMAM_1959_131.cif
_cod_data_source_block Ti0.82U2Zr0.18
_cod_original_cell_volume 57.84211
_cod_database_code 1527547

loop_
_symmetry_equiv_pos_as_xyz
x,y,z
x-y,x,z
-y,x-y,z
-x,-y,z
-x+y,-x,z
y,-x+y,z
-y,-x,-z
x-y,-y,-z
x,x-y,-z
y,x,-z
-x+y,y,-z
-x,-x+y,-z
-x,-y,-z
-x+y,-x,-z
y,-x+y,-z
x,y,-z
x-y,x,-z
-y,x-y,-z
y,x,z
-x+y,y,z
-x,-x+y,z
-y,-x,z
x-y,-y,z
x,x-y,z

loop_
_atom_site_label
_atom_site_type_symbol
_atom_site_fract_x
_atom_site_fract_y
_atom_site_fract_z
_atom_site_occupancy
_atom_site_U_iso_or_equiv
U1 U 0.3333 0.6667 0.5 1 0.0
Ti1 Ti 0 0 0 0.82 0.0
Zr1 Zr 0 0 0 0.18 0.0
